data_7133175
loop_
_publ_author_name
'Demchuk, Mitchell J.'
'Zurakowski, Joseph A.'
'Drover, Marcus W.'

_publ_section_title
;
 Tridentate &#x3ba;<sup>3</sup>-<i>P</i>,<i>P</i>,<i>C</i> iridium
 complexes: influence of ligand saturation on intramolecular C-H bond
 activation.
;
_journal_issue 59
_journal_name_full 'Chemical communications (Cambridge, England)'
_journal_page_first 7566
_journal_page_last 7569
_journal_paper_doi 10.1039/d4cc01435a
_journal_volume 60
_journal_year 2024
_chemical_formula_moiety 'C25 H49 Ir P2'
_chemical_formula_sum 'C25 H49 Ir P2'
_chemical_formula_weight 603.78
_space_group_crystal_system orthorhombic
_space_group_IT_number 61
_space_group_name_Hall '-P 2ac 2ab'
_space_group_name_H-M_alt 'P b c a'
_atom_sites_solution_hydrogens geom
_atom_sites_solution_primary dual
_audit_creation_date 2023-05-17
_audit_creation_method
;
Olex2 1.3
(compiled 2020.11.12 svn.r5f609507 for OlexSys, GUI svn.r6408)
;
_audit_update_record
;
2023-11-30 deposited with the CCDC.	2024-06-11 downloaded from the CCDC.
;
_cell_angle_alpha 90
_cell_angle_beta 90
_cell_angle_gamma 90
_cell_formula_units_Z 16
_cell_length_a 17.8681(5)
_cell_length_b 14.8775(4)
_cell_length_c 38.0030(10)
_cell_measurement_reflns_used 9806
_cell_measurement_temperature 170.0
_cell_measurement_theta_max 27.32
_cell_measurement_theta_min 2.40
_cell_volume 10102.4(5)
_computing_cell_refinement 'SAINT V8.40B (?, 2016)'
_computing_data_reduction 'SAINT V8.40B (?, 2016)'
_computing_molecular_graphics 'Olex2 1.3 (Dolomanov et al., 2009)'
_computing_publication_material 'Olex2 1.3 (Dolomanov et al., 2009)'
_computing_structure_refinement 'SHELXL 2018/3 (Sheldrick, 2015)'
_computing_structure_solution 'SHELXT 2018/2 (Sheldrick, 2018)'
_diffrn_ambient_temperature 170.0
_diffrn_measured_fraction_theta_full 0.999
_diffrn_measured_fraction_theta_max 0.997
_diffrn_measurement_device_type 'Bruker APEX-II CCD'
_diffrn_measurement_method '\f and \w scans'
_diffrn_radiation_type MoK\a
_diffrn_radiation_wavelength 0.71073
_diffrn_reflns_av_R_equivalents 0.0940
_diffrn_reflns_av_unetI/netI 0.0209
_diffrn_reflns_Laue_measured_fraction_full 0.999
_diffrn_reflns_Laue_measured_fraction_max 0.997
_diffrn_reflns_limit_h_max 23
_diffrn_reflns_limit_h_min -23
_diffrn_reflns_limit_k_max 19
_diffrn_reflns_limit_k_min -19
_diffrn_reflns_limit_l_max 50
_diffrn_reflns_limit_l_min -50
_diffrn_reflns_number 578338
_diffrn_reflns_point_group_measured_fraction_full 0.999
_diffrn_reflns_point_group_measured_fraction_max 0.997
_diffrn_reflns_theta_full 25.242
_diffrn_reflns_theta_max 28.336
_diffrn_reflns_theta_min 1.860
_diffrn_source_current 1.4
_diffrn_source_power 0.07
_diffrn_source_voltage 50.0
_diffrn_standards_number 0
_exptl_absorpt_coefficient_mu 5.423
_exptl_absorpt_correction_T_max 0.7457
_exptl_absorpt_correction_T_min 0.5804
_exptl_absorpt_correction_type multi-scan
_exptl_absorpt_process_details
;
SADABS-2016/2 (Bruker,2016/2) was used for absorption correction.
wR2(int) was 0.0907 before and 0.0693 after correction.
The Ratio of minimum to maximum transmission is 0.7783.
The \l/2 correction factor is Not present.
;
_exptl_crystal_colour 'clear orangish orange'
_exptl_crystal_colour_lustre clear
_exptl_crystal_colour_modifier orangish
_exptl_crystal_colour_primary orange
_exptl_crystal_density_diffrn 1.588
_exptl_crystal_description block
_exptl_crystal_F_000 4896
_exptl_crystal_size_max 0.12
_exptl_crystal_size_mid 0.11
_exptl_crystal_size_min 0.08
_refine_diff_density_max 6.372
_refine_diff_density_min -3.688
_refine_diff_density_rms 0.186
_refine_ls_extinction_method none
_refine_ls_goodness_of_fit_ref 1.207
_refine_ls_hydrogen_treatment constr
_refine_ls_matrix_type full
_refine_ls_number_parameters 507
_refine_ls_number_reflns 12555
_refine_ls_number_restraints 27
_refine_ls_restrained_S_all 1.207
_refine_ls_R_factor_all 0.0716
_refine_ls_R_factor_gt 0.0540
_refine_ls_shift/su_max 0.001
_refine_ls_shift/su_mean 0.000
_refine_ls_structure_factor_coef Fsqd
_refine_ls_weighting_details 'w=1/[\s^2^(Fo^2^)+(0.0116P)^2^+144.8500P] where P=(Fo^2^+2Fc^2^)/3'
_refine_ls_weighting_scheme calc
_refine_ls_wR_factor_gt 0.1090
_refine_ls_wR_factor_ref 0.1191
_reflns_Friedel_coverage 0.000
_reflns_number_gt 10125
_reflns_number_total 12555
_reflns_threshold_expression 'I > 2\s(I)'
_cod_data_source_file d4cc01435a3.cif
_cod_data_source_block final360
_cod_depositor_comments 'Adding full bibliography for 7133173--7133175.cif.'
_cod_database_code 7133175
_shelx_shelxl_version_number 2018/3
_shelx_space_group_comment
;
The symmetry employed for this shelxl refinement is uniquely defined
by the following loop, which should always be used as a source of
symmetry information in preference to the above space-group names.
They are only intended as comments.
;
_shelx_estimated_absorpt_t_max 0.671
_shelx_estimated_absorpt_t_min 0.562
_olex2_refinement_description
;
1. Fixed Uiso
 At 1.2 times of:
  All C(H) groups, All C(H,H) groups
 At 1.5 times of:
  All C(H,H,H) groups
2. Restrained distances
 C10-C13 \\sim C10-C13A
 with sigma of 0.02
 C19-C18 \\sim C19A-C18A
 with sigma of 0.02
 C19-C20 \\sim C19A-C20A
 with sigma of 0.02
 C18-C25 \\sim C18A-C25A
 with sigma of 0.02
 C23-C22 \\sim C23A-C22A
 with sigma of 0.02
 C23-C24 \\sim C23A-C24A
 with sigma of 0.02
 C22-C24 \\sim C22A-C24A
 with sigma of 0.04
 C25-C24 \\sim C25A-C24A
 with sigma of 0.02
 C10-C12 \\sim C10-C12A
 with sigma of 0.02
 C22-C21 \\sim C22A-C21A
 with sigma of 0.02
 C23-C25 \\sim C23A-C25A
 with sigma of 0.04
 C20-C21 \\sim C20A-C21A
 with sigma of 0.02
 C23-C21 \\sim C23A-C21A
 with sigma of 0.04
 C22-C20 \\sim C22A-C20A
 with sigma of 0.04
 Ir1-C19 \\sim Ir1-C19A
 with sigma of 0.04
 Ir1-C18 \\sim Ir1-C18A
 with sigma of 0.04
 Ir1-C23 \\sim Ir1-C23A
 with sigma of 0.04
 Ir1-C25 \\sim Ir1-C25A
 with sigma of 0.04
 Ir1-C22 \\sim Ir1-C22A
 with sigma of 0.04
 Ir1-C20 \\sim Ir1-C20A
 with sigma of 0.04
 Ir1-C21 \\sim Ir1-C21A
 with sigma of 0.04
 Ir1-C24 \\sim Ir1-C24A
 with sigma of 0.04
 C19-C25 \\sim C19A-C25A
 with sigma of 0.04
 C19-C21 \\sim C19A-C21A
 with sigma of 0.04
 C10-C11 \\sim C10-C11A
 with sigma of 0.02
 C18-C20 \\sim C18A-C20A
 with sigma of 0.04
 C18-C24 \\sim C18A-C24A
 with sigma of 0.04
3. Uiso/Uaniso restraints and constraints
Uanis(C19) = Uanis(C19A) = Uanis(C20) = Uanis(C20A) = Uanis(C21A) = Uanis(C21)
= Uanis(C22A) = Uanis(C22) = Uanis(C23A) = Uanis(C23) = Uanis(C24A) =
Uanis(C24) = Uanis(C25A) = Uanis(C25) = Uanis(C18) = Uanis(C18A)
Uanis(C13) = Uanis(C13A) = Uanis(C12) = Uanis(C12A) = Uanis(C11A) = Uanis(C11)
4. Others
 Sof(C19A)=Sof(H19A)=Sof(C18A)=Sof(H18A)=Sof(C20A)=Sof(H20C)=Sof(H20D)=
 Sof(C21A)=Sof(H21C)=Sof(H21D)=Sof(C22A)=Sof(H22A)=Sof(C23A)=Sof(H23A)=
 Sof(C24A)=Sof(H24C)=Sof(H24D)=Sof(C25A)=Sof(H25C)=Sof(H25D)=1-FVAR(1)
 Sof(C19)=Sof(H19)=Sof(C18)=Sof(H18)=Sof(C23)=Sof(H23)=Sof(C25)=Sof(H25A)=
 Sof(H25B)=Sof(C22)=Sof(H22)=Sof(C20)=Sof(H20A)=Sof(H20B)=Sof(C21)=Sof(H21A)=
 Sof(H21B)=Sof(C24)=Sof(H24A)=Sof(H24B)=FVAR(1)
 Sof(C11A)=Sof(H11D)=Sof(H11E)=Sof(H11F)=Sof(C12A)=Sof(H12D)=Sof(H12E)=
 Sof(H12F)=Sof(C13A)=Sof(H13D)=Sof(H13E)=Sof(H13F)=1-FVAR(2)
 Sof(C13)=Sof(H13A)=Sof(H13B)=Sof(H13C)=Sof(C11)=Sof(H11A)=Sof(H11B)=Sof(H11C)=
 Sof(C12)=Sof(H12A)=Sof(H12B)=Sof(H12C)=FVAR(2)
5.a Ternary CH refined with riding coordinates:
 C43(H43), C44(H44), C19(H19), C48(H48), C18(H18), C47(H47), C23(H23),
 C22(H22), C19A(H19A), C18A(H18A), C22A(H22A), C23A(H23A)
5.b Secondary CH2 refined with riding coordinates:
 C27(H27A,H27B), C30(H30A,H30B), C29(H29A,H29B), C5(H5A,H5B), C26(H26A,H26B),
 C28(H28A,H28B), C45(H45A,H45B), C4(H4A,H4B), C50(H50A,H50B), C1(H1A,H1B),
 C2(H2A,H2B), C25(H25A,H25B), C3(H3A,H3B), C46(H46A,H46B), C49(H49A,H49B),
 C20(H20A,H20B), C21(H21A,H21B), C24(H24A,H24B), C20A(H20C,H20D), C21A(H21C,
 H21D), C24A(H24C,H24D), C25A(H25C,H25D)
5.c Idealised Me refined as rotating group:
 C34(H34A,H34B,H34C), C41(H41A,H41B,H41C), C16(H16A,H16B,H16C), C42(H42A,H42B,
 H42C), C36(H36A,H36B,H36C), C7(H7A,H7B,H7C), C32(H32A,H32B,H32C), C33(H33A,
 H33B,H33C), C40(H40A,H40B,H40C), C38(H38A,H38B,H38C), C13(H13A,H13B,H13C),
 C15(H15A,H15B,H15C), C37(H37A,H37B,H37C), C8(H8A,H8B,H8C), C17(H17A,H17B,H17C),
  C9(H9A,H9B,H9C), C11(H11A,H11B,H11C), C12(H12A,H12B,H12C), C11A(H11D,H11E,
 H11F), C12A(H12D,H12E,H12F), C13A(H13D,H13E,H13F)
;
_olex2_submission_special_instructions 'No special instructions were received'

loop_
_space_group_symop_operation_xyz
'x, y, z'
'-x+1/2, -y, z+1/2'
'-x, y+1/2, -z+1/2'
'x+1/2, -y+1/2, -z'
'-x, -y, -z'
'x-1/2, y, -z-1/2'
'x, -y-1/2, z-1/2'
'-x-1/2, y-1/2, z'

loop_
_atom_site_label
_atom_site_type_symbol
_atom_site_fract_x
_atom_site_fract_y
_atom_site_fract_z
_atom_site_U_iso_or_equiv
_atom_site_adp_type
_atom_site_occupancy
_atom_site_site_symmetry_order
_atom_site_calc_flag
_atom_site_refinement_flags_posn
_atom_site_refinement_flags_adp
_atom_site_refinement_flags_occupancy
_atom_site_disorder_assembly
_atom_site_disorder_group
Ir2 Ir 0.36945(2) 0.55296(2) 0.23393(2) 0.02649(7) Uani 1 1 d . . . . .
Ir1 Ir 0.37633(2) 0.73085(2) 0.49196(2) 0.03386(9) Uani 1 1 d D . . . .
P2 P 0.46131(11) 0.79246(13) 0.44990(5) 0.0283(4) Uani 1 1 d . . . . .
P3 P 0.30023(10) 0.50803(12) 0.28441(5) 0.0256(4) Uani 1 1 d . . . . .
P4 P 0.27323(11) 0.48271(13) 0.20269(5) 0.0287(4) Uani 1 1 d . . . . .
P1 P 0.46278(12) 0.78048(13) 0.53363(5) 0.0313(4) Uani 1 1 d . . . . .
C43 C 0.3489(4) 0.6907(5) 0.2141(3) 0.039(2) Uani 1 1 d . . . . .
H43 H 0.296406 0.700560 0.205785 0.046 Uiso 1 1 calc R U . . .
C39 C 0.3573(5) 0.4627(6) 0.3230(2) 0.0375(18) Uani 1 1 d . . . . .
C31 C 0.2104(5) 0.5282(6) 0.1668(2) 0.043(2) Uani 1 1 d . . . . .
C44 C 0.3569(4) 0.6968(4) 0.2512(3) 0.0353(18) Uani 1 1 d . . . . .
H44 H 0.309329 0.709972 0.264072 0.042 Uiso 1 1 calc R U . . .
C19 C 0.3829(11) 0.5900(16) 0.4702(7) 0.0492(13) Uani 0.408(14) 1 d D . P A 1
H19 H 0.430154 0.576295 0.457165 0.059 Uiso 0.408(14) 1 calc R U P A 1
C27 C 0.3966(5) 0.3836(6) 0.1890(2) 0.044(2) Uani 1 1 d . . . . .
H27A H 0.421469 0.423497 0.171714 0.053 Uiso 1 1 calc R U . . .
H27B H 0.417683 0.322485 0.186251 0.053 Uiso 1 1 calc R U . . .
C30 C 0.2444(4) 0.4099(5) 0.2692(2) 0.0342(17) Uani 1 1 d . . . . .
H30A H 0.277723 0.357181 0.266328 0.041 Uiso 1 1 calc R U . . .
H30B H 0.206240 0.394760 0.287111 0.041 Uiso 1 1 calc R U . . .
C29 C 0.2059(4) 0.4303(5) 0.2342(2) 0.0345(17) Uani 1 1 d . . . . .
H29A H 0.163404 0.471701 0.238300 0.041 Uiso 1 1 calc R U . . .
H29B H 0.185923 0.373980 0.224049 0.041 Uiso 1 1 calc R U . . .
C35 C 0.2233(5) 0.5833(5) 0.3041(2) 0.0360(18) Uani 1 1 d . . . . .
C6 C 0.5385(5) 0.7192(6) 0.4294(2) 0.044(2) Uani 1 1 d . . . . .
C48 C 0.4700(5) 0.5800(6) 0.2065(3) 0.044(2) Uani 1 1 d . . . . .
H48 H 0.494214 0.524827 0.196700 0.052 Uiso 1 1 calc R U . . .
C5 C 0.5151(5) 0.8770(5) 0.4749(2) 0.0348(17) Uani 1 1 d . . . . .
H5A H 0.560334 0.893430 0.461308 0.042 Uiso 1 1 calc R U . . .
H5B H 0.484239 0.931849 0.477582 0.042 Uiso 1 1 calc R U . . .
C34 C 0.1612(5) 0.6043(6) 0.1801(3) 0.050(2) Uani 1 1 d . . . . .
H34A H 0.122711 0.579902 0.195755 0.075 Uiso 1 1 calc R U . . .
H34B H 0.137265 0.634243 0.160063 0.075 Uiso 1 1 calc R U . . .
H34C H 0.191990 0.647705 0.192979 0.075 Uiso 1 1 calc R U . . .
C18 C 0.3896(12) 0.5872(17) 0.5069(7) 0.0492(13) Uani 0.408(14) 1 d D . P A 1
H18 H 0.441327 0.572177 0.515062 0.059 Uiso 0.408(14) 1 calc R U P A 1
C41 C 0.4066(5) 0.3847(6) 0.3106(2) 0.047(2) Uani 1 1 d . . . . .
H41A H 0.374935 0.336231 0.301509 0.070 Uiso 1 1 calc R U . . .
H41B H 0.436396 0.362317 0.330387 0.070 Uiso 1 1 calc R U . . .
H41C H 0.440143 0.405770 0.291905 0.070 Uiso 1 1 calc R U . . .
C26 C 0.4122(5) 0.4181(5) 0.2266(2) 0.0381(19) Uani 1 1 d . . . . .
H26A H 0.466816 0.417753 0.231024 0.046 Uiso 1 1 calc R U . . .
H26B H 0.388362 0.377325 0.243890 0.046 Uiso 1 1 calc R U . . .
C16 C 0.5656(7) 0.7831(7) 0.5906(3) 0.059(3) Uani 1 1 d . . . . .
H16A H 0.602942 0.811656 0.575358 0.089 Uiso 1 1 calc R U . . .
H16B H 0.591035 0.749714 0.609327 0.089 Uiso 1 1 calc R U . . .
H16C H 0.533453 0.829318 0.601010 0.089 Uiso 1 1 calc R U . . .
C10 C 0.4199(5) 0.8613(7) 0.4123(2) 0.048(2) Uani 1 1 d D . . . .
C28 C 0.3146(5) 0.3813(6) 0.1818(3) 0.047(2) Uani 1 1 d . . . . .
H28A H 0.292122 0.326189 0.191877 0.057 Uiso 1 1 calc R U . . .
H28B H 0.305162 0.381850 0.156148 0.057 Uiso 1 1 calc R U . . .
C42 C 0.3101(6) 0.4279(7) 0.3540(2) 0.056(3) Uani 1 1 d . . . . .
H42A H 0.282180 0.477885 0.364434 0.083 Uiso 1 1 calc R U . . .
H42B H 0.343197 0.401420 0.371794 0.083 Uiso 1 1 calc R U . . .
H42C H 0.275018 0.382124 0.345552 0.083 Uiso 1 1 calc R U . . .
C36 C 0.1830(4) 0.6329(5) 0.2737(2) 0.0372(18) Uani 1 1 d . . . . .
H36A H 0.220014 0.664411 0.259205 0.056 Uiso 1 1 calc R U . . .
H36B H 0.147510 0.676549 0.283466 0.056 Uiso 1 1 calc R U . . .
H36C H 0.155931 0.589263 0.259176 0.056 Uiso 1 1 calc R U . . .
C7 C 0.5072(6) 0.6555(7) 0.4020(3) 0.057(3) Uani 1 1 d . . . . .
H7A H 0.460832 0.628466 0.410885 0.085 Uiso 1 1 calc R U . . .
H7B H 0.543779 0.608071 0.397153 0.085 Uiso 1 1 calc R U . . .
H7C H 0.496578 0.688754 0.380327 0.085 Uiso 1 1 calc R U . . .
C14 C 0.5176(5) 0.7181(6) 0.5687(2) 0.045(2) Uani 1 1 d . . . . .
C47 C 0.4824(5) 0.5915(6) 0.2437(3) 0.046(2) Uani 1 1 d . . . . .
H47 H 0.513511 0.542924 0.254563 0.055 Uiso 1 1 calc R U . . .
C32 C 0.2618(7) 0.5645(8) 0.1378(2) 0.065(3) Uani 1 1 d . . . . .
H32A H 0.290729 0.615334 0.146970 0.097 Uiso 1 1 calc R U . . .
H32B H 0.231557 0.584345 0.117779 0.097 Uiso 1 1 calc R U . . .
H32C H 0.296144 0.516896 0.130185 0.097 Uiso 1 1 calc R U . . .
C33 C 0.1582(7) 0.4554(7) 0.1520(3) 0.064(3) Uani 1 1 d . . . . .
H33A H 0.187716 0.402625 0.145299 0.097 Uiso 1 1 calc R U . . .
H33B H 0.131974 0.478856 0.131306 0.097 Uiso 1 1 calc R U . . .
H33C H 0.121611 0.438399 0.170019 0.097 Uiso 1 1 calc R U . . .
C45 C 0.4264(5) 0.7334(6) 0.2686(3) 0.052(3) Uani 1 1 d . . . . .
H45A H 0.432240 0.797328 0.261990 0.063 Uiso 1 1 calc R U . . .
H45B H 0.419556 0.730839 0.294472 0.063 Uiso 1 1 calc R U . . .
C40 C 0.4117(6) 0.5350(6) 0.3362(3) 0.054(3) Uani 1 1 d . . . . .
H40A H 0.440111 0.559197 0.316247 0.081 Uiso 1 1 calc R U . . .
H40B H 0.446330 0.508492 0.353270 0.081 Uiso 1 1 calc R U . . .
H40C H 0.383455 0.583629 0.347427 0.081 Uiso 1 1 calc R U . . .
C4 C 0.5386(5) 0.8445(6) 0.5110(2) 0.0367(18) Uani 1 1 d . . . . .
H4A H 0.552746 0.896943 0.525606 0.044 Uiso 1 1 calc R U . . .
H4B H 0.583276 0.805597 0.508608 0.044 Uiso 1 1 calc R U . . .
C38 C 0.1618(6) 0.5298(8) 0.3236(3) 0.059(3) Uani 1 1 d . . . . .
H38A H 0.135634 0.490787 0.306857 0.088 Uiso 1 1 calc R U . . .
H38B H 0.126020 0.571732 0.334219 0.088 Uiso 1 1 calc R U . . .
H38C H 0.184743 0.493022 0.342062 0.088 Uiso 1 1 calc R U . . .
C13 C 0.3587(18) 0.923(3) 0.4250(9) 0.056(2) Uani 0.602(15) 1 d D . P B 1
H13A H 0.315560 0.887591 0.432620 0.084 Uiso 0.602(15) 1 calc R U P B 1
H13B H 0.343669 0.963452 0.405850 0.084 Uiso 0.602(15) 1 calc R U P B 1
H13C H 0.377260 0.959033 0.444848 0.084 Uiso 0.602(15) 1 calc R U P B 1
C15 C 0.4607(6) 0.6715(8) 0.5925(3) 0.063(3) Uani 1 1 d . . . . .
H15A H 0.426303 0.716326 0.602322 0.095 Uiso 1 1 calc R U . . .
H15B H 0.486946 0.640923 0.611753 0.095 Uiso 1 1 calc R U . . .
H15C H 0.432257 0.627338 0.578831 0.095 Uiso 1 1 calc R U . . .
C50 C 0.4076(6) 0.7240(7) 0.1885(3) 0.057(3) Uani 1 1 d . . . . .
H50A H 0.382684 0.740508 0.166112 0.069 Uiso 1 1 calc R U . . .
H50B H 0.430793 0.779126 0.198170 0.069 Uiso 1 1 calc R U . . .
C1 C 0.3363(5) 0.8645(6) 0.5067(2) 0.046(2) Uani 1 1 d . . . . .
H1A H 0.368523 0.910628 0.495688 0.055 Uiso 1 1 calc R U . . .
H1B H 0.284699 0.872856 0.497789 0.055 Uiso 1 1 calc R U . . .
C37 C 0.2559(6) 0.6531(7) 0.3294(3) 0.056(3) Uani 1 1 d . . . . .
H37A H 0.274125 0.622948 0.350686 0.085 Uiso 1 1 calc R U . . .
H37B H 0.216961 0.696568 0.335845 0.085 Uiso 1 1 calc R U . . .
H37C H 0.297445 0.684617 0.317972 0.085 Uiso 1 1 calc R U . . .
C23 C 0.2701(11) 0.7044(12) 0.5159(7) 0.0492(13) Uani 0.408(14) 1 d D . P A 1
H23 H 0.248055 0.756724 0.528750 0.059 Uiso 0.408(14) 1 calc R U P A 1
C2 C 0.3368(6) 0.8773(7) 0.5472(3) 0.056(3) Uani 1 1 d . . . . .
H2A H 0.316392 0.937088 0.553329 0.067 Uiso 1 1 calc R U . . .
H2B H 0.305414 0.830786 0.558528 0.067 Uiso 1 1 calc R U . . .
C25 C 0.3294(11) 0.5548(13) 0.5319(7) 0.0492(13) Uani 0.408(14) 1 d D . P A 1
H25A H 0.313098 0.494258 0.524211 0.059 Uiso 0.408(14) 1 calc R U P A 1
H25B H 0.351621 0.548502 0.555606 0.059 Uiso 0.408(14) 1 calc R U P A 1
C8 C 0.6032(6) 0.7720(9) 0.4133(4) 0.080(4) Uani 1 1 d . . . . .
H8A H 0.584927 0.807263 0.393310 0.120 Uiso 1 1 calc R U . . .
H8B H 0.641948 0.730114 0.405242 0.120 Uiso 1 1 calc R U . . .
H8C H 0.624419 0.812462 0.431051 0.120 Uiso 1 1 calc R U . . .
C3 C 0.4163(7) 0.8695(7) 0.5598(3) 0.058(3) Uani 1 1 d . . . . .
H3A H 0.417244 0.853644 0.585103 0.070 Uiso 1 1 calc R U . . .
H3B H 0.442718 0.927423 0.556660 0.070 Uiso 1 1 calc R U . . .
C17 C 0.5699(6) 0.6482(7) 0.5528(3) 0.055(3) Uani 1 1 d . . . . .
H17A H 0.542874 0.613020 0.535100 0.082 Uiso 1 1 calc R U . . .
H17B H 0.588140 0.608104 0.571386 0.082 Uiso 1 1 calc R U . . .
H17C H 0.612517 0.678528 0.541690 0.082 Uiso 1 1 calc R U . . .
C22 C 0.2624(11) 0.7086(13) 0.4790(7) 0.0492(13) Uani 0.408(14) 1 d D . P A 1
H22 H 0.236604 0.764637 0.471047 0.059 Uiso 0.408(14) 1 calc R U P A 1
C9 C 0.5731(6) 0.6627(8) 0.4596(3) 0.064(3) Uani 1 1 d . . . . .
H9A H 0.602870 0.701800 0.474894 0.096 Uiso 1 1 calc R U . . .
H9B H 0.605345 0.615867 0.449592 0.096 Uiso 1 1 calc R U . . .
H9C H 0.533006 0.634615 0.473311 0.096 Uiso 1 1 calc R U . . .
C46 C 0.4963(5) 0.6844(7) 0.2593(4) 0.063(3) Uani 1 1 d . . . . .
H46A H 0.527448 0.677989 0.280716 0.076 Uiso 1 1 calc R U . . .
H46B H 0.524933 0.720748 0.242135 0.076 Uiso 1 1 calc R U . . .
C49 C 0.4680(6) 0.6575(7) 0.1807(3) 0.068(3) Uani 1 1 d . . . . .
H49A H 0.516990 0.688682 0.181164 0.082 Uiso 1 1 calc R U . . .
H49B H 0.460594 0.633449 0.156656 0.082 Uiso 1 1 calc R U . . .
C20 C 0.3114(11) 0.5629(13) 0.4509(7) 0.0492(13) Uani 0.408(14) 1 d D . P A 1
H20A H 0.323150 0.555190 0.425596 0.059 Uiso 0.408(14) 1 calc R U P A 1
H20B H 0.294564 0.503947 0.460004 0.059 Uiso 0.408(14) 1 calc R U P A 1
C11 C 0.4761(10) 0.8976(13) 0.3861(4) 0.056(2) Uani 0.602(15) 1 d D . P B 1
H11A H 0.450097 0.933875 0.368425 0.084 Uiso 0.602(15) 1 calc R U P B 1
H11B H 0.501742 0.847414 0.374588 0.084 Uiso 0.602(15) 1 calc R U P B 1
H11C H 0.512839 0.934997 0.398473 0.084 Uiso 0.602(15) 1 calc R U P B 1
C12 C 0.3637(10) 0.7946(11) 0.3933(5) 0.056(2) Uani 0.602(15) 1 d D . P B 1
H12A H 0.327482 0.771640 0.410494 0.084 Uiso 0.602(15) 1 calc R U P B 1
H12B H 0.391699 0.744328 0.383156 0.084 Uiso 0.602(15) 1 calc R U P B 1
H12C H 0.337034 0.826681 0.374593 0.084 Uiso 0.602(15) 1 calc R U P B 1
C21 C 0.2481(11) 0.6287(13) 0.4543(7) 0.0492(13) Uani 0.408(14) 1 d D . P A 1
H21A H 0.203327 0.596027 0.462756 0.059 Uiso 0.408(14) 1 calc R U P A 1
H21B H 0.236267 0.652552 0.430587 0.059 Uiso 0.408(14) 1 calc R U P A 1
C24 C 0.2612(11) 0.6144(13) 0.5346(7) 0.0492(13) Uani 0.408(14) 1 d D . P A 1
H24A H 0.250320 0.625553 0.559757 0.059 Uiso 0.408(14) 1 calc R U P A 1
H24B H 0.217732 0.582286 0.524424 0.059 Uiso 0.408(14) 1 calc R U P A 1
C19A C 0.3933(8) 0.5941(11) 0.4692(5) 0.0492(13) Uani 0.592(14) 1 d D . P A 2
H19A H 0.444881 0.583112 0.459910 0.059 Uiso 0.592(14) 1 calc R U P A 2
C18A C 0.3869(9) 0.5858(12) 0.5060(5) 0.0492(13) Uani 0.592(14) 1 d D . P A 2
H18A H 0.434718 0.569978 0.518241 0.059 Uiso 0.592(14) 1 calc R U P A 2
C20A C 0.3306(8) 0.5644(10) 0.4445(5) 0.0492(13) Uani 0.592(14) 1 d D . P A 2
H20C H 0.353180 0.546677 0.421755 0.059 Uiso 0.592(14) 1 calc R U P A 2
H20D H 0.306540 0.510349 0.454622 0.059 Uiso 0.592(14) 1 calc R U P A 2
C21A C 0.2707(8) 0.6332(9) 0.4374(5) 0.0492(13) Uani 0.592(14) 1 d D . P A 2
H21C H 0.221181 0.603410 0.437963 0.059 Uiso 0.592(14) 1 calc R U P A 2
H21D H 0.277997 0.658192 0.413470 0.059 Uiso 0.592(14) 1 calc R U P A 2
C22A C 0.2716(8) 0.7109(9) 0.4644(5) 0.0492(13) Uani 0.592(14) 1 d D . P A 2
H22A H 0.247399 0.767520 0.456029 0.059 Uiso 0.592(14) 1 calc R U P A 2
C23A C 0.2614(8) 0.6932(10) 0.5006(6) 0.0492(13) Uani 0.592(14) 1 d D . P A 2
H23A H 0.231623 0.740518 0.513013 0.059 Uiso 0.592(14) 1 calc R U P A 2
C24A C 0.2464(8) 0.5987(9) 0.5143(6) 0.0492(13) Uani 0.592(14) 1 d D . P A 2
H24C H 0.213861 0.602481 0.535364 0.059 Uiso 0.592(14) 1 calc R U P A 2
H24D H 0.219209 0.564130 0.496110 0.059 Uiso 0.592(14) 1 calc R U P A 2
C25A C 0.3170(8) 0.5494(10) 0.5238(5) 0.0492(13) Uani 0.592(14) 1 d D . P A 2
H25C H 0.311052 0.485288 0.517402 0.059 Uiso 0.592(14) 1 calc R U P A 2
H25D H 0.323928 0.552450 0.549659 0.059 Uiso 0.592(14) 1 calc R U P A 2
C11A C 0.4736(13) 0.9382(16) 0.3999(7) 0.056(2) Uani 0.398(15) 1 d D . P B 2
H11D H 0.451788 0.968827 0.379504 0.084 Uiso 0.398(15) 1 calc R U P B 2
H11E H 0.522151 0.912506 0.393385 0.084 Uiso 0.398(15) 1 calc R U P B 2
H11F H 0.480504 0.981500 0.419082 0.084 Uiso 0.398(15) 1 calc R U P B 2
C12A C 0.3997(17) 0.8084(18) 0.3781(6) 0.056(2) Uani 0.398(15) 1 d D . P B 2
H12D H 0.367359 0.757474 0.384095 0.084 Uiso 0.398(15) 1 calc R U P B 2
H12E H 0.445721 0.786188 0.367081 0.084 Uiso 0.398(15) 1 calc R U P B 2
H12F H 0.373503 0.848329 0.361737 0.084 Uiso 0.398(15) 1 calc R U P B 2
C13A C 0.367(3) 0.928(4) 0.4290(13) 0.056(2) Uani 0.398(15) 1 d D . P B 2
H13D H 0.395540 0.979889 0.437629 0.084 Uiso 0.398(15) 1 calc R U P B 2
H13E H 0.340771 0.899552 0.448631 0.084 Uiso 0.398(15) 1 calc R U P B 2
H13F H 0.330530 0.948384 0.411420 0.084 Uiso 0.398(15) 1 calc R U P B 2

loop_
_atom_site_aniso_label
_atom_site_aniso_U_11
_atom_site_aniso_U_22
_atom_site_aniso_U_33
_atom_site_aniso_U_23
_atom_site_aniso_U_13
_atom_site_aniso_U_12
Ir2 0.02091(12) 0.01789(12) 0.04066(16) 0.00126(11) 0.00038(11) 0.00075(10)
Ir1 0.02067(13) 0.01754(12) 0.0634(2) 0.00026(13) 0.00258(13) 0.00253(10)
P2 0.0289(9) 0.0245(9) 0.0315(10) -0.0072(7) -0.0027(8) 0.0035(7)
P3 0.0257(9) 0.0220(8) 0.0290(9) -0.0009(7) -0.0028(7) -0.0004(7)
P4 0.0328(10) 0.0222(8) 0.0311(10) -0.0025(7) -0.0029(8) -0.0010(8)
P1 0.0426(11) 0.0214(9) 0.0298(10) 0.0029(7) 0.0066(8) 0.0048(8)
C43 0.027(4) 0.018(3) 0.071(6) 0.009(4) -0.007(4) 0.002(3)
C39 0.039(4) 0.036(4) 0.037(4) -0.001(3) -0.007(3) 0.007(3)
C31 0.048(5) 0.035(4) 0.045(5) 0.001(4) -0.017(4) -0.004(4)
C44 0.025(4) 0.012(3) 0.070(6) 0.003(3) 0.002(4) -0.001(3)
C19 0.027(2) 0.0314(17) 0.089(4) -0.001(2) -0.002(2) -0.0073(15)
C27 0.055(5) 0.034(4) 0.043(5) 0.000(4) 0.010(4) 0.012(4)
C30 0.031(4) 0.033(4) 0.038(4) 0.000(3) -0.004(3) -0.011(3)
C29 0.036(4) 0.027(4) 0.041(4) 0.004(3) -0.008(3) -0.013(3)
C35 0.033(4) 0.030(4) 0.045(5) 0.004(3) 0.002(3) 0.010(3)
C6 0.030(4) 0.051(5) 0.051(5) -0.019(4) 0.001(4) 0.007(4)
C48 0.028(4) 0.038(4) 0.064(6) 0.011(4) 0.015(4) -0.002(3)
C5 0.044(4) 0.033(4) 0.027(4) -0.003(3) 0.000(3) -0.012(3)
C34 0.046(5) 0.042(5) 0.061(6) 0.004(4) -0.019(5) 0.005(4)
C18 0.027(2) 0.0314(17) 0.089(4) -0.001(2) -0.002(2) -0.0073(15)
C41 0.053(5) 0.039(5) 0.048(5) -0.004(4) -0.014(4) 0.016(4)
C26 0.032(4) 0.029(4) 0.053(5) 0.006(4) 0.005(4) 0.008(3)
C16 0.074(7) 0.061(7) 0.043(5) 0.011(5) -0.012(5) -0.003(6)
C10 0.046(5) 0.058(6) 0.040(5) -0.004(4) -0.009(4) 0.017(4)
C28 0.056(6) 0.031(4) 0.054(6) -0.011(4) -0.002(5) 0.006(4)
C42 0.061(6) 0.065(7) 0.041(5) 0.010(5) -0.005(5) 0.012(5)
C36 0.030(4) 0.029(4) 0.052(5) 0.004(4) -0.003(4) 0.007(3)
C7 0.055(6) 0.060(6) 0.055(6) -0.028(5) 0.001(5) 0.014(5)
C14 0.050(5) 0.038(5) 0.047(5) 0.014(4) -0.001(4) 0.004(4)
C47 0.023(4) 0.032(4) 0.081(7) -0.002(4) -0.002(4) -0.001(3)
C32 0.081(8) 0.077(8) 0.036(5) 0.017(5) -0.005(5) 0.004(7)
C33 0.076(7) 0.047(6) 0.071(7) -0.008(5) -0.041(6) -0.005(5)
C45 0.036(5) 0.032(4) 0.088(8) -0.014(5) -0.015(5) -0.008(4)
C40 0.050(5) 0.046(5) 0.066(6) -0.013(5) -0.025(5) 0.013(4)
C4 0.043(5) 0.038(4) 0.029(4) 0.000(3) -0.007(3) -0.012(4)
C38 0.046(6) 0.072(7) 0.059(6) 0.009(5) 0.013(5) 0.015(5)
C13 0.066(5) 0.061(5) 0.041(5) -0.004(4) -0.010(4) 0.025(5)
C15 0.066(7) 0.075(8) 0.050(6) 0.026(6) 0.001(5) -0.004(6)
C50 0.049(6) 0.044(5) 0.079(7) 0.024(5) 0.011(5) 0.004(5)
C1 0.049(5) 0.033(4) 0.054(5) 0.000(4) 0.011(4) 0.021(4)
C37 0.057(6) 0.062(6) 0.050(5) -0.024(5) -0.013(5) 0.020(5)
C23 0.027(2) 0.0314(17) 0.089(4) -0.001(2) -0.002(2) -0.0073(15)
C2 0.068(7) 0.047(5) 0.052(6) 0.008(5) 0.025(5) 0.030(5)
C25 0.027(2) 0.0314(17) 0.089(4) -0.001(2) -0.002(2) -0.0073(15)
C8 0.043(6) 0.080(8) 0.117(11) -0.032(8) 0.032(7) 0.002(6)
C3 0.086(8) 0.048(6) 0.041(5) -0.004(4) 0.004(5) 0.026(6)
C17 0.057(6) 0.047(6) 0.059(6) 0.002(5) -0.013(5) 0.010(5)
C22 0.027(2) 0.0314(17) 0.089(4) -0.001(2) -0.002(2) -0.0073(15)
C9 0.044(5) 0.079(8) 0.071(7) -0.025(6) -0.013(5) 0.036(5)
C46 0.032(5) 0.041(5) 0.116(10) -0.014(6) -0.014(5) -0.003(4)
C49 0.059(7) 0.048(6) 0.098(9) 0.019(6) 0.033(6) -0.005(5)
C20 0.027(2) 0.0314(17) 0.089(4) -0.001(2) -0.002(2) -0.0073(15)
C11 0.066(5) 0.061(5) 0.041(5) -0.004(4) -0.010(4) 0.025(5)
C12 0.066(5) 0.061(5) 0.041(5) -0.004(4) -0.010(4) 0.025(5)
C21 0.027(2) 0.0314(17) 0.089(4) -0.001(2) -0.002(2) -0.0073(15)
C24 0.027(2) 0.0314(17) 0.089(4) -0.001(2) -0.002(2) -0.0073(15)
C19A 0.027(2) 0.0314(17) 0.089(4) -0.001(2) -0.002(2) -0.0073(15)
C18A 0.027(2) 0.0314(17) 0.089(4) -0.001(2) -0.002(2) -0.0073(15)
C20A 0.027(2) 0.0314(17) 0.089(4) -0.001(2) -0.002(2) -0.0073(15)
C21A 0.027(2) 0.0314(17) 0.089(4) -0.001(2) -0.002(2) -0.0073(15)
C22A 0.027(2) 0.0314(17) 0.089(4) -0.001(2) -0.002(2) -0.0073(15)
C23A 0.027(2) 0.0314(17) 0.089(4) -0.001(2) -0.002(2) -0.0073(15)
C24A 0.027(2) 0.0314(17) 0.089(4) -0.001(2) -0.002(2) -0.0073(15)
C25A 0.027(2) 0.0314(17) 0.089(4) -0.001(2) -0.002(2) -0.0073(15)
C11A 0.066(5) 0.061(5) 0.041(5) -0.004(4) -0.010(4) 0.025(5)
C12A 0.066(5) 0.061(5) 0.041(5) -0.004(4) -0.010(4) 0.025(5)
C13A 0.066(5) 0.061(5) 0.041(5) -0.004(4) -0.010(4) 0.025(5)

loop_
_atom_type_symbol
_atom_type_description
_atom_type_scat_dispersion_real
_atom_type_scat_dispersion_imag
_atom_type_scat_source
C C 0.0033 0.0016 'International Tables Vol C Tables 4.2.6.8 and 6.1.1.4'
H H 0.0000 0.0000 'International Tables Vol C Tables 4.2.6.8 and 6.1.1.4'
Ir Ir -1.4442 7.9887 'International Tables Vol C Tables 4.2.6.8 and 6.1.1.4'
P P 0.1023 0.0942 'International Tables Vol C Tables 4.2.6.8 and 6.1.1.4'

loop_
_geom_angle_atom_site_label_1
_geom_angle_atom_site_label_2
_geom_angle_atom_site_label_3
_geom_angle
_geom_angle_site_symmetry_1
_geom_angle_site_symmetry_3
_geom_angle_publ_flag
P4 Ir2 P3 84.35(7) . . ?
C43 Ir2 P3 116.6(2) . . ?
C43 Ir2 P4 96.8(2) . . ?
C43 Ir2 C44 37.1(3) . . ?
C44 Ir2 P3 88.9(2) . . ?
C44 Ir2 P4 120.0(2) . . ?
C48 Ir2 P3 153.2(3) . . ?
C48 Ir2 P4 117.3(3) . . ?
C48 Ir2 C43 78.3(3) . . ?
C48 Ir2 C44 92.7(3) . . ?
C48 Ir2 C26 79.3(3) . . ?
C48 Ir2 C47 39.7(4) . . ?
C26 Ir2 P3 91.5(2) . . ?
C26 Ir2 P4 77.3(2) . . ?
C26 Ir2 C43 150.8(3) . . ?
C26 Ir2 C44 162.6(3) . . ?
C47 Ir2 P3 115.3(3) . . ?
C47 Ir2 P4 155.0(3) . . ?
C47 Ir2 C43 88.2(3) . . ?
C47 Ir2 C44 77.8(3) . . ?
C47 Ir2 C26 86.4(3) . . ?
P1 Ir1 P2 84.94(7) . . ?
C19 Ir1 P2 94.5(6) . . ?
C19 Ir1 P1 120.6(6) . . ?
C18 Ir1 P2 118.2(6) . . ?
C18 Ir1 P1 93.4(7) . . ?
C18 Ir1 C19 36.5(5) . . ?
C1 Ir1 P2 91.8(3) . . ?
C1 Ir1 P1 75.8(3) . . ?
C1 Ir1 C19 162.9(6) . . ?
C1 Ir1 C18 147.4(7) . . ?
C1 Ir1 C19A 166.7(5) . . ?
C1 Ir1 C18A 147.7(6) . . ?
C23 Ir1 P2 156.7(6) . . ?
C23 Ir1 P1 110.9(8) . . ?
C23 Ir1 C19 91.8(8) . . ?
C23 Ir1 C18 79.0(7) . . ?
C23 Ir1 C1 76.6(6) . . ?
C22 Ir1 P2 121.0(7) . . ?
C22 Ir1 P1 147.5(7) . . ?
C22 Ir1 C19 79.6(7) . . ?
C22 Ir1 C18 90.7(8) . . ?
C22 Ir1 C1 83.5(6) . . ?
C22 Ir1 C23 38.6(6) . . ?
C19A Ir1 P2 90.2(5) . . ?
C19A Ir1 P1 117.5(4) . . ?
C18A Ir1 P2 118.5(5) . . ?
C18A Ir1 P1 95.0(5) . . ?
C18A Ir1 C19A 36.8(5) . . ?
C22A Ir1 P2 106.2(5) . . ?
C22A Ir1 P1 160.8(5) . . ?
C22A Ir1 C1 88.0(5) . . ?
C22A Ir1 C19A 78.8(5) . . ?
C22A Ir1 C18A 93.2(6) . . ?
C23A Ir1 P2 144.0(5) . . ?
C23A Ir1 P1 127.6(6) . . ?
C23A Ir1 C1 83.4(5) . . ?
C23A Ir1 C19A 87.2(6) . . ?
C23A Ir1 C18A 78.0(6) . . ?
C23A Ir1 C22A 38.2(6) . . ?
C6 P2 Ir1 120.7(3) . . ?
C5 P2 Ir1 104.4(3) . . ?
C5 P2 C6 102.8(4) . . ?
C5 P2 C10 102.8(4) . . ?
C10 P2 Ir1 117.4(3) . . ?
C10 P2 C6 106.2(4) . . ?
C39 P3 Ir2 116.2(3) . . ?
C39 P3 C35 106.7(4) . . ?
C30 P3 Ir2 104.4(3) . . ?
C30 P3 C39 104.3(4) . . ?
C30 P3 C35 101.2(4) . . ?
C35 P3 Ir2 121.4(3) . . ?
C31 P4 Ir2 130.0(3) . . ?
C29 P4 Ir2 109.5(2) . . ?
C29 P4 C31 103.3(4) . . ?
C28 P4 Ir2 106.7(3) . . ?
C28 P4 C31 102.6(4) . . ?
C28 P4 C29 101.0(4) . . ?
C14 P1 Ir1 131.6(3) . . ?
C4 P1 Ir1 109.2(3) . . ?
C4 P1 C14 101.5(4) . . ?
C3 P1 Ir1 107.1(4) . . ?
C3 P1 C14 101.8(4) . . ?
C3 P1 C4 102.0(5) . . ?
Ir2 C43 H43 113.5 . . ?
C44 C43 Ir2 72.8(4) . . ?
C44 C43 H43 113.5 . . ?
C44 C43 C50 123.2(8) . . ?
C50 C43 Ir2 114.0(6) . . ?
C50 C43 H43 113.5 . . ?
C41 C39 P3 109.8(6) . . ?
C41 C39 C42 107.3(8) . . ?
C41 C39 C40 105.5(7) . . ?
C42 C39 P3 114.5(6) . . ?
C40 C39 P3 109.9(6) . . ?
C40 C39 C42 109.5(8) . . ?
C34 C31 P4 111.6(6) . . ?
C34 C31 C32 108.9(8) . . ?
C34 C31 C33 107.2(8) . . ?
C32 C31 P4 106.8(7) . . ?
C32 C31 C33 110.6(9) . . ?
C33 C31 P4 111.8(6) . . ?
Ir2 C44 H44 114.4 . . ?
C43 C44 Ir2 70.1(4) . . ?
C43 C44 H44 114.4 . . ?
C43 C44 C45 122.9(8) . . ?
C45 C44 Ir2 112.9(5) . . ?
C45 C44 H44 114.4 . . ?
Ir1 C19 H19 114.5 . . ?
C18 C19 Ir1 70.5(13) . . ?
C18 C19 H19 114.5 . . ?
C18 C19 C20 122.8(18) . . ?
C20 C19 Ir1 112.2(13) . . ?
C20 C19 H19 114.5 . . ?
H27A C27 H27B 108.1 . . ?
C26 C27 H27A 109.5 . . ?
C26 C27 H27B 109.5 . . ?
C28 C27 H27A 109.5 . . ?
C28 C27 H27B 109.5 . . ?
C28 C27 C26 110.7(7) . . ?
P3 C30 H30A 109.5 . . ?
P3 C30 H30B 109.5 . . ?
H30A C30 H30B 108.1 . . ?
C29 C30 P3 110.8(5) . . ?
C29 C30 H30A 109.5 . . ?
C29 C30 H30B 109.5 . . ?
P4 C29 H29A 109.5 . . ?
P4 C29 H29B 109.5 . . ?
C30 C29 P4 110.6(5) . . ?
C30 C29 H29A 109.5 . . ?
C30 C29 H29B 109.5 . . ?
H29A C29 H29B 108.1 . . ?
C36 C35 P3 108.6(6) . . ?
C38 C35 P3 113.2(6) . . ?
C38 C35 C36 105.8(7) . . ?
C37 C35 P3 111.5(6) . . ?
C37 C35 C36 108.8(7) . . ?
C37 C35 C38 108.6(8) . . ?
C7 C6 P2 111.6(6) . . ?
C7 C6 C8 109.1(9) . . ?
C7 C6 C9 108.4(8) . . ?
C8 C6 P2 114.5(7) . . ?
C8 C6 C9 105.9(9) . . ?
C9 C6 P2 107.1(6) . . ?
Ir2 C48 H48 113.2 . . ?
C47 C48 Ir2 70.7(5) . . ?
C47 C48 H48 113.2 . . ?
C47 C48 C49 123.3(9) . . ?
C49 C48 Ir2 116.4(6) . . ?
C49 C48 H48 113.2 . . ?
P2 C5 H5A 108.9 . . ?
P2 C5 H5B 108.9 . . ?
H5A C5 H5B 107.8 . . ?
C4 C5 P2 113.2(5) . . ?
C4 C5 H5A 108.9 . . ?
C4 C5 H5B 108.9 . . ?
C31 C34 H34A 109.5 . . ?
C31 C34 H34B 109.5 . . ?
C31 C34 H34C 109.5 . . ?
H34A C34 H34B 109.5 . . ?
H34A C34 H34C 109.5 . . ?
H34B C34 H34C 109.5 . . ?
Ir1 C18 H18 113.1 . . ?
C19 C18 Ir1 73.0(13) . . ?
C19 C18 H18 113.1 . . ?
C19 C18 C25 124.9(19) . . ?
C25 C18 Ir1 113.1(14) . . ?
C25 C18 H18 113.1 . . ?
C39 C41 H41A 109.5 . . ?
C39 C41 H41B 109.5 . . ?
C39 C41 H41C 109.5 . . ?
H41A C41 H41B 109.5 . . ?
H41A C41 H41C 109.5 . . ?
H41B C41 H41C 109.5 . . ?
Ir2 C26 H26A 109.4 . . ?
Ir2 C26 H26B 109.4 . . ?
C27 C26 Ir2 111.3(5) . . ?
C27 C26 H26A 109.4 . . ?
C27 C26 H26B 109.4 . . ?
H26A C26 H26B 108.0 . . ?
H16A C16 H16B 109.5 . . ?
H16A C16 H16C 109.5 . . ?
H16B C16 H16C 109.5 . . ?
C14 C16 H16A 109.5 . . ?
C14 C16 H16B 109.5 . . ?
C14 C16 H16C 109.5 . . ?
C13 C10 P2 111.7(16) . . ?
C13 C10 C11 118(2) . . ?
C13 C10 C12 94.0(17) . . ?
C11 C10 P2 115.2(8) . . ?
C11 C10 C12 110.2(11) . . ?
C12 C10 P2 104.5(8) . . ?
C11A C10 P2 112.3(11) . . ?
C12A C10 P2 116.2(11) . . ?
C12A C10 C11A 105.0(16) . . ?
C13A C10 P2 106(2) . . ?
C13A C10 C11A 92(3) . . ?
C13A C10 C12A 122(2) . . ?
P4 C28 H28A 110.3 . . ?
P4 C28 H28B 110.3 . . ?
C27 C28 P4 107.1(6) . . ?
C27 C28 H28A 110.3 . . ?
C27 C28 H28B 110.3 . . ?
H28A C28 H28B 108.5 . . ?
C39 C42 H42A 109.5 . . ?
C39 C42 H42B 109.5 . . ?
C39 C42 H42C 109.5 . . ?
H42A C42 H42B 109.5 . . ?
H42A C42 H42C 109.5 . . ?
H42B C42 H42C 109.5 . . ?
C35 C36 H36A 109.5 . . ?
C35 C36 H36B 109.5 . . ?
C35 C36 H36C 109.5 . . ?
H36A C36 H36B 109.5 . . ?
H36A C36 H36C 109.5 . . ?
H36B C36 H36C 109.5 . . ?
C6 C7 H7A 109.5 . . ?
C6 C7 H7B 109.5 . . ?
C6 C7 H7C 109.5 . . ?
H7A C7 H7B 109.5 . . ?
H7A C7 H7C 109.5 . . ?
H7B C7 H7C 109.5 . . ?
C16 C14 P1 111.1(6) . . ?
C15 C14 P1 107.2(7) . . ?
C15 C14 C16 109.6(9) . . ?
C17 C14 P1 111.9(7) . . ?
C17 C14 C16 107.5(8) . . ?
C17 C14 C15 109.5(8) . . ?
Ir2 C47 H47 113.8 . . ?
C48 C47 Ir2 69.6(5) . . ?
C48 C47 H47 113.8 . . ?
C48 C47 C46 120.9(9) . . ?
C46 C47 Ir2 117.8(6) . . ?
C46 C47 H47 113.8 . . ?
C31 C32 H32A 109.5 . . ?
C31 C32 H32B 109.5 . . ?
C31 C32 H32C 109.5 . . ?
H32A C32 H32B 109.5 . . ?
H32A C32 H32C 109.5 . . ?
H32B C32 H32C 109.5 . . ?
C31 C33 H33A 109.5 . . ?
C31 C33 H33B 109.5 . . ?
C31 C33 H33C 109.5 . . ?
H33A C33 H33B 109.5 . . ?
H33A C33 H33C 109.5 . . ?
H33B C33 H33C 109.5 . . ?
C44 C45 H45A 108.7 . . ?
C44 C45 H45B 108.7 . . ?
H45A C45 H45B 107.6 . . ?
C46 C45 C44 114.2(8) . . ?
C46 C45 H45A 108.7 . . ?
C46 C45 H45B 108.7 . . ?
C39 C40 H40A 109.5 . . ?
C39 C40 H40B 109.5 . . ?
C39 C40 H40C 109.5 . . ?
H40A C40 H40B 109.5 . . ?
H40A C40 H40C 109.5 . . ?
H40B C40 H40C 109.5 . . ?
P1 C4 H4A 109.2 . . ?
P1 C4 H4B 109.2 . . ?
C5 C4 P1 112.3(6) . . ?
C5 C4 H4A 109.2 . . ?
C5 C4 H4B 109.2 . . ?
H4A C4 H4B 107.9 . . ?
C35 C38 H38A 109.5 . . ?
C35 C38 H38B 109.5 . . ?
C35 C38 H38C 109.5 . . ?
H38A C38 H38B 109.5 . . ?
H38A C38 H38C 109.5 . . ?
H38B C38 H38C 109.5 . . ?
C10 C13 H13A 109.5 . . ?
C10 C13 H13B 109.5 . . ?
C10 C13 H13C 109.5 . . ?
H13A C13 H13B 109.5 . . ?
H13A C13 H13C 109.5 . . ?
H13B C13 H13C 109.5 . . ?
C14 C15 H15A 109.5 . . ?
C14 C15 H15B 109.5 . . ?
C14 C15 H15C 109.5 . . ?
H15A C15 H15B 109.5 . . ?
H15A C15 H15C 109.5 . . ?
H15B C15 H15C 109.5 . . ?
C43 C50 H50A 108.7 . . ?
C43 C50 H50B 108.7 . . ?
H50A C50 H50B 107.6 . . ?
C49 C50 C43 114.3(8) . . ?
C49 C50 H50A 108.7 . . ?
C49 C50 H50B 108.7 . . ?
Ir1 C1 H1A 109.4 . . ?
Ir1 C1 H1B 109.4 . . ?
H1A C1 H1B 108.0 . . ?
C2 C1 Ir1 111.4(6) . . ?
C2 C1 H1A 109.4 . . ?
C2 C1 H1B 109.4 . . ?
C35 C37 H37A 109.5 . . ?
C35 C37 H37B 109.5 . . ?
C35 C37 H37C 109.5 . . ?
H37A C37 H37B 109.5 . . ?
H37A C37 H37C 109.5 . . ?
H37B C37 H37C 109.5 . . ?
Ir1 C23 H23 114.5 . . ?
C22 C23 Ir1 69.9(11) . . ?
C22 C23 H23 114.5 . . ?
C22 C23 C24 119.5(19) . . ?
C24 C23 Ir1 116.9(12) . . ?
C24 C23 H23 114.5 . . ?
C1 C2 H2A 110.0 . . ?
C1 C2 H2B 110.0 . . ?
H2A C2 H2B 108.4 . . ?
C3 C2 C1 108.3(8) . . ?
C3 C2 H2A 110.0 . . ?
C3 C2 H2B 110.0 . . ?
C18 C25 H25A 108.4 . . ?
C18 C25 H25B 108.4 . . ?
H25A C25 H25B 107.5 . . ?
C24 C25 C18 115.4(15) . . ?
C24 C25 H25A 108.4 . . ?
C24 C25 H25B 108.4 . . ?
C6 C8 H8A 109.5 . . ?
C6 C8 H8B 109.5 . . ?
C6 C8 H8C 109.5 . . ?
H8A C8 H8B 109.5 . . ?
H8A C8 H8C 109.5 . . ?
H8B C8 H8C 109.5 . . ?
P1 C3 H3A 110.1 . . ?
P1 C3 H3B 110.1 . . ?
C2 C3 P1 107.9(7) . . ?
C2 C3 H3A 110.1 . . ?
C2 C3 H3B 110.1 . . ?
H3A C3 H3B 108.4 . . ?
C14 C17 H17A 109.5 . . ?
C14 C17 H17B 109.5 . . ?
C14 C17 H17C 109.5 . . ?
H17A C17 H17B 109.5 . . ?
H17A C17 H17C 109.5 . . ?
H17B C17 H17C 109.5 . . ?
Ir1 C22 H22 112.5 . . ?
C23 C22 Ir1 71.5(11) . . ?
C23 C22 H22 112.5 . . ?
C23 C22 C21 126.2(19) . . ?
C21 C22 Ir1 115.0(13) . . ?
C21 C22 H22 112.5 . . ?
C6 C9 H9A 109.5 . . ?
C6 C9 H9B 109.5 . . ?
C6 C9 H9C 109.5 . . ?
H9A C9 H9B 109.5 . . ?
H9A C9 H9C 109.5 . . ?
H9B C9 H9C 109.5 . . ?
C47 C46 H46A 108.9 . . ?
C47 C46 H46B 108.9 . . ?
C45 C46 C47 113.5(7) . . ?
C45 C46 H46A 108.9 . . ?
C45 C46 H46B 108.9 . . ?
H46A C46 H46B 107.7 . . ?
C48 C49 H49A 109.0 . . ?
C48 C49 H49B 109.0 . . ?
C50 C49 C48 113.1(8) . . ?
C50 C49 H49A 109.0 . . ?
C50 C49 H49B 109.0 . . ?
H49A C49 H49B 107.8 . . ?
C19 C20 H20A 108.6 . . ?
C19 C20 H20B 108.6 . . ?
H20A C20 H20B 107.6 . . ?
C21 C20 C19 114.6(15) . . ?
C21 C20 H20A 108.6 . . ?
C21 C20 H20B 108.6 . . ?
C10 C11 H11A 109.5 . . ?
C10 C11 H11B 109.5 . . ?
C10 C11 H11C 109.5 . . ?
H11A C11 H11B 109.5 . . ?
H11A C11 H11C 109.5 . . ?
H11B C11 H11C 109.5 . . ?
C10 C12 H12A 109.5 . . ?
C10 C12 H12B 109.5 . . ?
C10 C12 H12C 109.5 . . ?
H12A C12 H12B 109.5 . . ?
H12A C12 H12C 109.5 . . ?
H12B C12 H12C 109.5 . . ?
C22 C21 H21A 108.4 . . ?
C22 C21 H21B 108.4 . . ?
C20 C21 C22 115.5(14) . . ?
C20 C21 H21A 108.4 . . ?
C20 C21 H21B 108.4 . . ?
H21A C21 H21B 107.5 . . ?
C23 C24 H24A 108.9 . . ?
C23 C24 H24B 108.9 . . ?
C25 C24 C23 113.5(14) . . ?
C25 C24 H24A 108.9 . . ?
C25 C24 H24B 108.9 . . ?
H24A C24 H24B 107.7 . . ?
Ir1 C19A H19A 114.3 . . ?
C18A C19A Ir1 71.6(10) . . ?
C18A C19A H19A 114.3 . . ?
C18A C19A C20A 121.7(13) . . ?
C20A C19A Ir1 113.7(10) . . ?
C20A C19A H19A 114.3 . . ?
Ir1 C18A H18A 114.3 . . ?
C19A C18A Ir1 71.6(10) . . ?
C19A C18A H18A 114.3 . . ?
C19A C18A C25A 122.7(14) . . ?
C25A C18A Ir1 112.4(11) . . ?
C25A C18A H18A 114.3 . . ?
C19A C20A H20C 108.3 . . ?
C19A C20A H20D 108.3 . . ?
H20C C20A H20D 107.4 . . ?
C21A C20A C19A 115.9(12) . . ?
C21A C20A H20C 108.3 . . ?
C21A C20A H20D 108.3 . . ?
C20A C21A H21C 109.1 . . ?
C20A C21A H21D 109.1 . . ?
C20A C21A C22A 112.4(12) . . ?
H21C C21A H21D 107.9 . . ?
C22A C21A H21C 109.1 . . ?
C22A C21A H21D 109.1 . . ?
Ir1 C22A H22A 114.4 . . ?
C21A C22A Ir1 115.6(9) . . ?
C21A C22A H22A 114.4 . . ?
C23A C22A Ir1 70.5(8) . . ?
C23A C22A C21A 120.5(13) . . ?
C23A C22A H22A 114.4 . . ?
Ir1 C23A H23A 113.3 . . ?
C22A C23A Ir1 71.3(8) . . ?
C22A C23A H23A 113.3 . . ?
C22A C23A C24A 121.8(15) . . ?
C24A C23A Ir1 117.4(9) . . ?
C24A C23A H23A 113.3 . . ?
C23A C24A H24C 109.1 . . ?
C23A C24A H24D 109.1 . . ?
H24C C24A H24D 107.8 . . ?
C25A C24A C23A 112.7(11) . . ?
C25A C24A H24C 109.1 . . ?
C25A C24A H24D 109.1 . . ?
C18A C25A H25C 108.7 . . ?
C18A C25A H25D 108.7 . . ?
C24A C25A C18A 114.1(12) . . ?
C24A C25A H25C 108.7 . . ?
C24A C25A H25D 108.7 . . ?
H25C C25A H25D 107.6 . . ?
C10 C11A H11D 109.5 . . ?
C10 C11A H11E 109.5 . . ?
C10 C11A H11F 109.5 . . ?
H11D C11A H11E 109.5 . . ?
H11D C11A H11F 109.5 . . ?
H11E C11A H11F 109.5 . . ?
C10 C12A H12D 109.5 . . ?
C10 C12A H12E 109.5 . . ?
C10 C12A H12F 109.5 . . ?
H12D C12A H12E 109.5 . . ?
H12D C12A H12F 109.5 . . ?
H12E C12A H12F 109.5 . . ?
C10 C13A H13D 109.5 . . ?
C10 C13A H13E 109.5 . . ?
C10 C13A H13F 109.5 . . ?
H13D C13A H13E 109.5 . . ?
H13D C13A H13F 109.5 . . ?
H13E C13A H13F 109.5 . . ?

loop_
_geom_bond_atom_site_label_1
_geom_bond_atom_site_label_2
_geom_bond_distance
_geom_bond_site_symmetry_2
_geom_bond_publ_flag
Ir2 P3 2.3785(19) . ?
Ir2 P4 2.3363(19) . ?
Ir2 C43 2.215(7) . ?
Ir2 C44 2.250(7) . ?
Ir2 C48 2.116(8) . ?
Ir2 C26 2.164(8) . ?
Ir2 C47 2.131(8) . ?
Ir1 P2 2.388(2) . ?
Ir1 P1 2.332(2) . ?
Ir1 C19 2.26(2) . ?
Ir1 C18 2.22(2) . ?
Ir1 C1 2.186(8) . ?
Ir1 C23 2.141(19) . ?
Ir1 C22 2.120(19) . ?
Ir1 C19A 2.231(17) . ?
Ir1 C18A 2.231(18) . ?
Ir1 C22A 2.164(14) . ?
Ir1 C23A 2.154(14) . ?
P2 C6 1.923(8) . ?
P2 C5 1.846(8) . ?
P2 C10 1.908(9) . ?
P3 C39 1.910(8) . ?
P3 C30 1.861(8) . ?
P3 C35 1.925(8) . ?
P4 C31 1.892(9) . ?
P4 C29 1.869(8) . ?
P4 C28 1.857(9) . ?
P1 C14 1.897(9) . ?
P1 C4 1.867(8) . ?
P1 C3 1.852(9) . ?
C43 H43 1.0000 . ?
C43 C44 1.419(13) . ?
C43 C50 1.516(13) . ?
C39 C41 1.531(11) . ?
C39 C42 1.538(13) . ?
C39 C40 1.535(12) . ?
C31 C34 1.520(13) . ?
C31 C32 1.531(14) . ?
C31 C33 1.535(12) . ?
C44 H44 1.0000 . ?
C44 C45 1.509(11) . ?
C19 H19 1.0000 . ?
C19 C18 1.403(19) . ?
C19 C20 1.528(17) . ?
C27 H27A 0.9900 . ?
C27 H27B 0.9900 . ?
C27 C26 1.546(12) . ?
C27 C28 1.491(13) . ?
C30 H30A 0.9900 . ?
C30 H30B 0.9900 . ?
C30 C29 1.526(10) . ?
C29 H29A 0.9900 . ?
C29 H29B 0.9900 . ?
C35 C36 1.549(11) . ?
C35 C38 1.545(13) . ?
C35 C37 1.531(12) . ?
C6 C7 1.515(12) . ?
C6 C8 1.526(14) . ?
C6 C9 1.551(14) . ?
C48 H48 1.0000 . ?
C48 C47 1.443(14) . ?
C48 C49 1.514(13) . ?
C5 H5A 0.9900 . ?
C5 H5B 0.9900 . ?
C5 C4 1.513(10) . ?
C34 H34A 0.9800 . ?
C34 H34B 0.9800 . ?
C34 H34C 0.9800 . ?
C18 H18 1.0000 . ?
C18 C25 1.512(17) . ?
C41 H41A 0.9800 . ?
C41 H41B 0.9800 . ?
C41 H41C 0.9800 . ?
C26 H26A 0.9900 . ?
C26 H26B 0.9900 . ?
C16 H16A 0.9800 . ?
C16 H16B 0.9800 . ?
C16 H16C 0.9800 . ?
C16 C14 1.538(14) . ?
C10 C13 1.509(15) . ?
C10 C11 1.513(18) . ?
C10 C12 1.585(17) . ?
C10 C11A 1.57(2) . ?
C10 C12A 1.561(19) . ?
C10 C13A 1.510(18) . ?
C28 H28A 0.9900 . ?
C28 H28B 0.9900 . ?
C42 H42A 0.9800 . ?
C42 H42B 0.9800 . ?
C42 H42C 0.9800 . ?
C36 H36A 0.9800 . ?
C36 H36B 0.9800 . ?
C36 H36C 0.9800 . ?
C7 H7A 0.9800 . ?
C7 H7B 0.9800 . ?
C7 H7C 0.9800 . ?
C14 C15 1.528(13) . ?
C14 C17 1.523(13) . ?
C47 H47 1.0000 . ?
C47 C46 1.525(13) . ?
C32 H32A 0.9800 . ?
C32 H32B 0.9800 . ?
C32 H32C 0.9800 . ?
C33 H33A 0.9800 . ?
C33 H33B 0.9800 . ?
C33 H33C 0.9800 . ?
C45 H45A 0.9900 . ?
C45 H45B 0.9900 . ?
C45 C46 1.489(13) . ?
C40 H40A 0.9800 . ?
C40 H40B 0.9800 . ?
C40 H40C 0.9800 . ?
C4 H4A 0.9900 . ?
C4 H4B 0.9900 . ?
C38 H38A 0.9800 . ?
C38 H38B 0.9800 . ?
C38 H38C 0.9800 . ?
C13 H13A 0.9800 . ?
C13 H13B 0.9800 . ?
C13 H13C 0.9800 . ?
C15 H15A 0.9800 . ?
C15 H15B 0.9800 . ?
C15 H15C 0.9800 . ?
C50 H50A 0.9900 . ?
C50 H50B 0.9900 . ?
C50 C49 1.493(14) . ?
C1 H1A 0.9900 . ?
C1 H1B 0.9900 . ?
C1 C2 1.549(13) . ?
C37 H37A 0.9800 . ?
C37 H37B 0.9800 . ?
C37 H37C 0.9800 . ?
C23 H23 1.0000 . ?
C23 C22 1.41(2) . ?
C23 C24 1.525(19) . ?
C2 H2A 0.9900 . ?
C2 H2B 0.9900 . ?
C2 C3 1.503(15) . ?
C25 H25A 0.9900 . ?
C25 H25B 0.9900 . ?
C25 C24 1.511(19) . ?
C8 H8A 0.9800 . ?
C8 H8B 0.9800 . ?
C8 H8C 0.9800 . ?
C3 H3A 0.9900 . ?
C3 H3B 0.9900 . ?
C17 H17A 0.9800 . ?
C17 H17B 0.9800 . ?
C17 H17C 0.9800 . ?
C22 H22 1.0000 . ?
C22 C21 1.54(2) . ?
C9 H9A 0.9800 . ?
C9 H9B 0.9800 . ?
C9 H9C 0.9800 . ?
C46 H46A 0.9900 . ?
C46 H46B 0.9900 . ?
C49 H49A 0.9900 . ?
C49 H49B 0.9900 . ?
C20 H20A 0.9900 . ?
C20 H20B 0.9900 . ?
C20 C21 1.502(19) . ?
C11 H11A 0.9800 . ?
C11 H11B 0.9800 . ?
C11 H11C 0.9800 . ?
C12 H12A 0.9800 . ?
C12 H12B 0.9800 . ?
C12 H12C 0.9800 . ?
C21 H21A 0.9900 . ?
C21 H21B 0.9900 . ?
C24 H24A 0.9900 . ?
C24 H24B 0.9900 . ?
C19A H19A 1.0000 . ?
C19A C18A 1.410(17) . ?
C19A C20A 1.528(15) . ?
C18A H18A 1.0000 . ?
C18A C25A 1.521(15) . ?
C20A H20C 0.9900 . ?
C20A H20D 0.9900 . ?
C20A C21A 1.504(17) . ?
C21A H21C 0.9900 . ?
C21A H21D 0.9900 . ?
C21A C22A 1.548(18) . ?
C22A H22A 1.0000 . ?
C22A C23A 1.41(2) . ?
C23A H23A 1.0000 . ?
C23A C24A 1.523(16) . ?
C24A H24C 0.9900 . ?
C24A H24D 0.9900 . ?
C24A C25A 1.503(16) . ?
C25A H25C 0.9900 . ?
C25A H25D 0.9900 . ?
C11A H11D 0.9800 . ?
C11A H11E 0.9800 . ?
C11A H11F 0.9800 . ?
C12A H12D 0.9800 . ?
C12A H12E 0.9800 . ?
C12A H12F 0.9800 . ?
C13A H13D 0.9800 . ?
C13A H13E 0.9800 . ?
C13A H13F 0.9800 . ?

loop_
_geom_torsion_atom_site_label_1
_geom_torsion_atom_site_label_2
_geom_torsion_atom_site_label_3
_geom_torsion_atom_site_label_4
_geom_torsion
_geom_torsion_site_symmetry_1
_geom_torsion_site_symmetry_2
_geom_torsion_site_symmetry_3
_geom_torsion_site_symmetry_4
_geom_torsion_publ_flag
Ir2 P3 C30 C29 -47.5(6) . . . . ?
Ir2 P4 C31 C34 -63.8(8) . . . . ?
Ir2 P4 C31 C32 55.1(8) . . . . ?
Ir2 P4 C31 C33 176.1(6) . . . . ?
Ir2 P4 C29 C30 -24.6(6) . . . . ?
Ir2 P4 C28 C27 -5.5(7) . . . . ?
Ir2 C43 C44 C45 105.0(7) . . . . ?
Ir2 C43 C50 C49 1.0(13) . . . . ?
Ir2 C44 C45 C46 22.3(12) . . . . ?
Ir2 C48 C47 C46 -110.9(8) . . . . ?
Ir2 C48 C49 C50 22.7(13) . . . . ?
Ir2 C47 C46 C45 5.2(14) . . . . ?
Ir1 P2 C5 C4 43.1(7) . . . . ?
Ir1 P1 C14 C16 -177.8(5) . . . . ?
Ir1 P1 C14 C15 -58.1(8) . . . . ?
Ir1 P1 C14 C17 62.0(8) . . . . ?
Ir1 P1 C4 C5 19.6(7) . . . . ?
Ir1 P1 C3 C2 3.2(8) . . . . ?
Ir1 C19 C18 C25 107(2) . . . . ?
Ir1 C19 C20 C21 -8(3) . . . . ?
Ir1 C18 C25 C24 16(3) . . . . ?
Ir1 C1 C2 C3 62.2(10) . . . . ?
Ir1 C23 C22 C21 107.9(19) . . . . ?
Ir1 C23 C24 C25 -3(3) . . . . ?
Ir1 C22 C21 C20 17(3) . . . . ?
Ir1 C19A C18A C25A 105.3(16) . . . . ?
Ir1 C19A C20A C21A 4.1(18) . . . . ?
Ir1 C18A C25A C24A 26.2(19) . . . . ?
Ir1 C22A C23A C24A -111.2(13) . . . . ?
Ir1 C23A C24A C25A 7(2) . . . . ?
P2 C5 C4 P1 -41.5(8) . . . . ?
P3 C30 C29 P4 46.9(7) . . . . ?
C43 C44 C45 C46 -58.1(12) . . . . ?
C43 C50 C49 C48 -14.6(15) . . . . ?
C39 P3 C30 C29 -169.9(6) . . . . ?
C31 P4 C29 C30 -166.4(6) . . . . ?
C31 P4 C28 C27 133.5(7) . . . . ?
C44 C43 C50 C49 85.5(12) . . . . ?
C44 C45 C46 C47 -18.1(15) . . . . ?
C19 C18 C25 C24 -69(3) . . . . ?
C19 C20 C21 C22 -5(3) . . . . ?
C29 P4 C31 C34 66.5(7) . . . . ?
C29 P4 C31 C32 -174.6(7) . . . . ?
C29 P4 C31 C33 -53.5(8) . . . . ?
C29 P4 C28 C27 -120.0(7) . . . . ?
C35 P3 C30 C29 79.4(6) . . . . ?
C6 P2 C5 C4 -83.6(7) . . . . ?
C48 C47 C46 C45 86.9(13) . . . . ?
C18 C19 C20 C21 73(3) . . . . ?
C18 C25 C24 C23 -9(3) . . . . ?
C26 C27 C28 P4 38.7(9) . . . . ?
C10 P2 C5 C4 166.2(6) . . . . ?
C28 P4 C31 C34 171.3(7) . . . . ?
C28 P4 C31 C32 -69.8(7) . . . . ?
C28 P4 C31 C33 51.2(9) . . . . ?
C28 P4 C29 C30 87.7(6) . . . . ?
C28 C27 C26 Ir2 -60.4(8) . . . . ?
C14 P1 C4 C5 161.7(6) . . . . ?
C14 P1 C3 C2 -137.5(7) . . . . ?
C47 C48 C49 C50 -60.7(14) . . . . ?
C4 P1 C14 C16 53.1(8) . . . . ?
C4 P1 C14 C15 172.9(7) . . . . ?
C4 P1 C14 C17 -67.1(8) . . . . ?
C4 P1 C3 C2 117.9(7) . . . . ?
C50 C43 C44 Ir2 -107.8(8) . . . . ?
C50 C43 C44 C45 -2.8(12) . . . . ?
C1 C2 C3 P1 -37.8(10) . . . . ?
C23 C22 C21 C20 -68(3) . . . . ?
C3 P1 C14 C16 -51.9(8) . . . . ?
C3 P1 C14 C15 67.8(8) . . . . ?
C3 P1 C14 C17 -172.1(8) . . . . ?
C3 P1 C4 C5 -93.5(7) . . . . ?
C22 C23 C24 C25 78(3) . . . . ?
C49 C48 C47 Ir2 109.5(9) . . . . ?
C49 C48 C47 C46 -1.4(13) . . . . ?
C20 C19 C18 Ir1 -104(2) . . . . ?
C20 C19 C18 C25 2(4) . . . . ?
C24 C23 C22 Ir1 -110.2(16) . . . . ?
C24 C23 C22 C21 -2(3) . . . . ?
C19A C18A C25A C24A -56(2) . . . . ?
C19A C20A C21A C22A -16(2) . . . . ?
C18A C19A C20A C21A 86(2) . . . . ?
C20A C19A C18A Ir1 -107.0(15) . . . . ?
C20A C19A C18A C25A -2(3) . . . . ?
C20A C21A C22A Ir1 22.0(18) . . . . ?
C20A C21A C22A C23A -59.6(19) . . . . ?
C21A C22A C23A Ir1 108.9(13) . . . . ?
C21A C22A C23A C24A -2(2) . . . . ?
C22A C23A C24A C25A 91(2) . . . . ?
C23A C24A C25A C18A -22(2) . . . . ?
